data_7710314
loop_
_publ_author_name
'Bhar, Kishalay'
'Guo, Wenbin'
'Gonidec, Mathieu'
'Nikhil Raj M, Venkata'
'Bhatt, Surabhi'
'Perdih, Franc'
'Guionneau, Philippe'
'Chastanet, Guillaume'
'Sharma, Anuj K.'

_publ_section_title
;
 High temperature spin crossover behaviour of mononuclear
 bis-(thiocyanato)iron(II) complexes with judiciously designed bidentate
 N-donor Schiff bases with varying substituents.
;
_journal_issue 24
_journal_name_full 'Dalton transactions (Cambridge, England : 2003)'
_journal_page_first 9302
_journal_page_last 9313
_journal_paper_doi 10.1039/d2dt00416j
_journal_volume 51
_journal_year 2022
_chemical_formula_moiety '2(C38 H26 Cl2 Fe N6 S2)'
_chemical_formula_sum 'C76 H52 Cl4 Fe2 N12 S4'
_chemical_formula_weight 1515.03
_space_group_crystal_system tetragonal
_space_group_IT_number 96
_space_group_name_Hall 'P 4nw 2abw'
_space_group_name_H-M_alt 'P 43 21 2'
_atom_sites_solution_hydrogens difmap
_audit_creation_date 2022-05-05
_audit_creation_method
;
Olex2 1.3
(compiled 2020.11.12 svn.r5f609507 for OlexSys, GUI svn.r6408)
;
_audit_update_record
;
2022-05-08 deposited with the CCDC.	2022-05-24 downloaded from the CCDC.
;
_cell_angle_alpha 90
_cell_angle_beta 90
_cell_angle_gamma 90
_cell_formula_units_Z 2
_cell_length_a 17.6150(6)
_cell_length_b 17.6150(6)
_cell_length_c 12.2291(5)
_cell_measurement_reflns_used 9976
_cell_measurement_temperature 300(2)
_cell_measurement_theta_max 27.50
_cell_measurement_theta_min 2.33
_cell_volume 3794.5(2)
_computing_cell_refinement 'SAINT v8.34A (Bruker, 2013)'
_computing_data_reduction 'SAINT v8.34A (Bruker, 2013)'
_computing_molecular_graphics 'Olex2 1.3 (Dolomanov et al., 2009)'
_computing_publication_material 'Olex2 1.3 (Dolomanov et al., 2009)'
_computing_structure_refinement 'SHELXL 2014/7 (Sheldrick, 2015)'
_computing_structure_solution 'ShelXS (Sheldrick, 2008)'
_diffrn_ambient_temperature 298.15
_diffrn_measured_fraction_theta_full 0.999
_diffrn_measured_fraction_theta_max 0.999
_diffrn_measurement_device_type 'Bruker APEX-II CCD'
_diffrn_measurement_method '\f and \w scans'
_diffrn_radiation_type MoK\a
_diffrn_radiation_wavelength 0.71073
_diffrn_reflns_av_R_equivalents 0.0447
_diffrn_reflns_av_unetI/netI 0.0249
_diffrn_reflns_Laue_measured_fraction_full 0.999
_diffrn_reflns_Laue_measured_fraction_max 0.999
_diffrn_reflns_limit_h_max 22
_diffrn_reflns_limit_h_min -22
_diffrn_reflns_limit_k_max 22
_diffrn_reflns_limit_k_min -22
_diffrn_reflns_limit_l_max 14
_diffrn_reflns_limit_l_min -15
_diffrn_reflns_number 53272
_diffrn_reflns_point_group_measured_fraction_full 0.999
_diffrn_reflns_point_group_measured_fraction_max 0.999
_diffrn_reflns_theta_full 25.242
_diffrn_reflns_theta_max 26.369
_diffrn_reflns_theta_min 2.027
_exptl_absorpt_coefficient_mu 0.683
_exptl_absorpt_correction_T_max 0.7456
_exptl_absorpt_correction_T_min 0.6743
_exptl_absorpt_correction_type multi-scan
_exptl_absorpt_process_details
;
SADABS-2012/1 (Bruker,2012) was used for absorption correction.
wR2(int) was 0.0803 before and 0.0569 after correction.
The Ratio of minimum to maximum transmission is 0.9044.
The \l/2 correction factor is 0.0015.
;
_exptl_crystal_colour black
_exptl_crystal_colour_primary black
_exptl_crystal_density_diffrn 1.326
_exptl_crystal_density_method 'not measured'
_exptl_crystal_description block
_exptl_crystal_F_000 1552
_exptl_crystal_size_max 0.2
_exptl_crystal_size_mid 0.06
_exptl_crystal_size_min 0.06
_refine_diff_density_max 0.285
_refine_diff_density_min -0.314
_refine_diff_density_rms 0.042
_refine_ls_abs_structure_details
;
 Flack x determined using 1238 quotients [(I+)-(I-)]/[(I+)+(I-)]
 (Parsons, Flack and Wagner, Acta Cryst. B69 (2013) 249-259).
;
_refine_ls_abs_structure_Flack 0.007(4)
_refine_ls_extinction_method none
_refine_ls_goodness_of_fit_ref 1.023
_refine_ls_hydrogen_treatment noref
_refine_ls_matrix_type full
_refine_ls_number_parameters 222
_refine_ls_number_reflns 3886
_refine_ls_number_restraints 0
_refine_ls_restrained_S_all 1.023
_refine_ls_R_factor_all 0.0498
_refine_ls_R_factor_gt 0.0384
_refine_ls_shift/su_max 0.001
_refine_ls_shift/su_mean 0.000
_refine_ls_structure_factor_coef Fsqd
_refine_ls_weighting_details 'w=1/[\s^2^(Fo^2^)+(0.0443P)^2^+1.3833P] where P=(Fo^2^+2Fc^2^)/3'
_refine_ls_weighting_scheme calc
_refine_ls_wR_factor_gt 0.0873
_refine_ls_wR_factor_ref 0.0929
_reflns_Friedel_coverage 0.727
_reflns_Friedel_fraction_full 1.000
_reflns_Friedel_fraction_max 1.000
_reflns_number_gt 3291
_reflns_number_total 3886
_reflns_threshold_expression 'I > 2\s(I)'
_cod_data_source_file d2dt00416j2.cif
_cod_data_source_block askb2300_0ma
_cod_depositor_comments 'Adding full bibliography for 7710305--7710325.cif.'
_cod_original_cell_volume 3794.5(3)
_cod_database_code 7710314
_shelx_shelxl_version_number 2014/7
_shelx_space_group_comment
;
The symmetry employed for this shelxl refinement is uniquely defined
by the following loop, which should always be used as a source of
symmetry information in preference to the above space-group names.
They are only intended as comments.
;
_shelx_estimated_absorpt_t_max 0.960
_shelx_estimated_absorpt_t_min 0.875
_olex2_refinement_description
;
1. Others
 Fixed Uiso: H1(0.061) H2(0.077) H3(0.082) H4(0.07) H8(0.073) H9(0.091)
 H10(0.09) H11(0.087) H12(0.074) H14(0.068) H15(0.078) H17(0.071) H18(0.059)
 Fixed X: H1(0.484739) H2(0.447439) H3(0.31967) H4(0.23198) H8(0.162821)
 H9(0.03278) H10(-0.03135) H11(0.03292) H12(0.16279) H14(0.26809) H15(0.21021)
 H17(0.1734) H18(0.22841)
 Fixed Y: H1(0.42205) H2(0.436568) H3(0.439528) H4(0.4297) H8(0.522381)
 H9(0.52702) H10(0.42599) H11(0.32227) H12(0.316429) H14(0.50787) H15(0.49229)
 H17(0.274488) H18(0.289669)
 Fixed Z: Fe1(0.5) H1(0.276039) H2(0.097301) H3(0.05576) H4(0.19683)
 H8(0.464729) H9(0.443589) H10(0.37359) H11(0.3127) H12(0.33168) H14(0.65691)
 H15(0.82569) H17(0.760241) H18(0.58906)
;
_smtbx_masks_void_probe_radius 1.2
_smtbx_masks_void_truncation_radius 1.2
_olex2_submission_special_instructions 'No special instructions were received'

loop_
_space_group_symop_operation_xyz
'x, y, z'
'-y+1/2, x+1/2, z+3/4'
'-x, -y, z+1/2'
'y+1/2, -x+1/2, z+1/4'
'x+1/2, -y+1/2, -z+1/4'
'y, x, -z'
'-x+1/2, y+1/2, -z+3/4'
'-y, -x, -z+1/2'

loop_
_atom_site_label
_atom_site_type_symbol
_atom_site_fract_x
_atom_site_fract_y
_atom_site_fract_z
_atom_site_U_iso_or_equiv
_atom_site_adp_type
_atom_site_occupancy
_atom_site_site_symmetry_order
_atom_site_calc_flag
_atom_site_refinement_flags_posn
_atom_site_refinement_flags_adp
_atom_site_refinement_flags_occupancy
_atom_site_disorder_assembly
_atom_site_disorder_group
Fe1 Fe 0.40656(2) 0.40656(2) 0.5000 0.03738(18) Uani 1 2 d S T P . .
Cl1 Cl 0.14673(10) 0.37030(10) 0.93596(11) 0.1106(6) Uani 1 1 d . . . . .
S1 S 0.67093(7) 0.39347(9) 0.43665(16) 0.0973(5) Uani 1 1 d . . . . .
N1 N 0.38392(15) 0.41867(15) 0.3426(2) 0.0392(6) Uani 1 1 d . . . . .
N2 N 0.29525(13) 0.40772(14) 0.5054(2) 0.0333(5) Uani 1 1 d . . . . .
N3 N 0.51632(16) 0.40598(17) 0.4794(2) 0.0450(7) Uani 1 1 d . . . . .
C1 C 0.4332(2) 0.4248(2) 0.2602(3) 0.0498(8) Uani 1 1 d . . . . .
H1 H 0.4847 0.4220 0.2760 0.061 Uiso 1 1 d . U . . .
C2 C 0.4112(2) 0.4328(3) 0.1528(3) 0.0624(11) Uani 1 1 d . . . . .
H2 H 0.4474 0.4366 0.0973 0.077 Uiso 1 1 d . U . . .
C3 C 0.3357(2) 0.4346(3) 0.1279(3) 0.0663(12) Uani 1 1 d . . . . .
H3 H 0.3197 0.4395 0.0558 0.082 Uiso 1 1 d . U . . .
C4 C 0.2834(2) 0.4282(3) 0.2116(3) 0.0566(10) Uani 1 1 d . . . . .
H4 H 0.2320 0.4297 0.1968 0.070 Uiso 1 1 d . U . . .
C5 C 0.30930(18) 0.42084(19) 0.3177(3) 0.0389(8) Uani 1 1 d . . . . .
C6 C 0.25956(17) 0.41490(18) 0.4136(3) 0.0377(7) Uani 1 1 d . . . . .
C7 C 0.17605(19) 0.4184(2) 0.4017(3) 0.0430(8) Uani 1 1 d . . . . .
C8 C 0.1371(2) 0.4813(3) 0.4341(4) 0.0591(11) Uani 1 1 d . . . . .
H8 H 0.1628 0.5224 0.4647 0.073 Uiso 1 1 d . U . . .
C9 C 0.0588(3) 0.4845(3) 0.4226(4) 0.0743(14) Uani 1 1 d . . . . .
H9 H 0.0328 0.5270 0.4436 0.091 Uiso 1 1 d . U . . .
C10 C 0.0208(2) 0.4234(4) 0.3790(4) 0.0746(15) Uani 1 1 d . . . . .
H10 H -0.0314 0.4260 0.3736 0.090 Uiso 1 1 d . U . . .
C11 C 0.0589(3) 0.3625(3) 0.3445(4) 0.0700(13) Uani 1 1 d . . . . .
H11 H 0.0329 0.3223 0.3127 0.087 Uiso 1 1 d . U . . .
C12 C 0.1365(2) 0.3584(2) 0.3558(4) 0.0579(10) Uani 1 1 d . . . . .
H12 H 0.1628 0.3164 0.3317 0.074 Uiso 1 1 d . U . . .
C13 C 0.25401(17) 0.4000(2) 0.6066(3) 0.0376(7) Uani 1 1 d . . . . .
C14 C 0.2483(2) 0.4610(2) 0.6771(3) 0.0539(10) Uani 1 1 d . . . . .
H14 H 0.2681 0.5079 0.6569 0.068 Uiso 1 1 d . U . . .
C15 C 0.2147(3) 0.4518(3) 0.7782(3) 0.0631(12) Uani 1 1 d . . . . .
H15 H 0.2102 0.4923 0.8257 0.078 Uiso 1 1 d . U . . .
C16 C 0.1873(2) 0.3829(3) 0.8076(3) 0.0605(11) Uani 1 1 d . . . . .
C17 C 0.1921(2) 0.3212(2) 0.7387(4) 0.0571(10) Uani 1 1 d . . . . .
H17 H 0.1734 0.2745 0.7602 0.071 Uiso 1 1 d . U . . .
C18 C 0.2254(2) 0.3305(2) 0.6367(3) 0.0463(9) Uani 1 1 d . . . . .
H18 H 0.2284 0.2897 0.5891 0.059 Uiso 1 1 d . U . . .
C19 C 0.5799(2) 0.40063(18) 0.4628(3) 0.0487(9) Uani 1 1 d . . . . .

loop_
_atom_site_aniso_label
_atom_site_aniso_U_11
_atom_site_aniso_U_22
_atom_site_aniso_U_33
_atom_site_aniso_U_23
_atom_site_aniso_U_13
_atom_site_aniso_U_12
Fe1 0.0382(2) 0.0382(2) 0.0357(3) 0.0027(2) -0.0027(2) -0.0021(3)
Cl1 0.1311(13) 0.1401(14) 0.0605(7) -0.0144(8) 0.0468(8) -0.0357(11)
S1 0.0478(6) 0.0838(10) 0.1604(15) 0.0109(10) 0.0159(8) 0.0055(6)
N1 0.0379(15) 0.0391(15) 0.0406(15) 0.0046(12) 0.0001(12) -0.0019(11)
N2 0.0356(13) 0.0301(12) 0.0341(13) -0.0003(13) 0.0009(12) -0.0039(11)
N3 0.0352(15) 0.0409(15) 0.0590(19) 0.0039(16) -0.0077(13) -0.0015(12)
C1 0.0410(18) 0.062(2) 0.046(2) 0.0094(19) 0.0055(17) -0.0015(15)
C2 0.055(2) 0.095(3) 0.0370(19) 0.0104(19) 0.0057(19) -0.001(2)
C3 0.063(3) 0.098(4) 0.038(2) 0.013(2) -0.002(2) 0.006(2)
C4 0.042(2) 0.081(3) 0.047(2) 0.013(2) -0.0041(17) 0.0046(19)
C5 0.0371(17) 0.0416(19) 0.0379(18) 0.0075(15) -0.0031(14) -0.0022(14)
C6 0.0378(17) 0.0328(17) 0.0426(19) 0.0046(15) -0.0024(14) 0.0013(14)
C7 0.0408(18) 0.052(2) 0.0358(18) 0.0075(16) -0.0016(14) -0.0010(16)
C8 0.053(2) 0.065(3) 0.059(2) -0.010(2) -0.007(2) 0.0061(19)
C9 0.059(3) 0.096(4) 0.067(3) -0.007(3) 0.003(2) 0.027(3)
C10 0.042(2) 0.121(5) 0.061(3) 0.009(3) 0.000(2) 0.001(3)
C11 0.054(3) 0.087(3) 0.069(3) 0.005(3) -0.006(2) -0.020(2)
C12 0.048(2) 0.057(2) 0.068(3) 0.005(2) -0.0080(19) -0.0018(19)
C13 0.0338(15) 0.0423(18) 0.0367(17) -0.0003(15) -0.0021(13) -0.0002(14)
C14 0.063(2) 0.047(2) 0.052(2) -0.0068(19) 0.0097(19) -0.0099(18)
C15 0.064(3) 0.071(3) 0.054(3) -0.026(2) 0.012(2) -0.010(2)
C16 0.056(2) 0.082(3) 0.044(2) -0.007(2) 0.0127(19) -0.009(2)
C17 0.056(2) 0.054(2) 0.061(2) 0.006(2) 0.017(2) -0.0085(17)
C18 0.051(2) 0.042(2) 0.046(2) -0.0044(16) 0.0089(17) -0.0020(16)
C19 0.056(2) 0.0316(17) 0.059(2) 0.0051(15) -0.0083(17) -0.0005(16)

loop_
_atom_type_symbol
_atom_type_description
_atom_type_scat_dispersion_real
_atom_type_scat_dispersion_imag
_atom_type_scat_source
C C 0.0033 0.0016 'International Tables Vol C Tables 4.2.6.8 and 6.1.1.4'
H H 0.0000 0.0000 'International Tables Vol C Tables 4.2.6.8 and 6.1.1.4'
Cl Cl 0.1484 0.1585 'International Tables Vol C Tables 4.2.6.8 and 6.1.1.4'
Fe Fe 0.3463 0.8444 'International Tables Vol C Tables 4.2.6.8 and 6.1.1.4'
N N 0.0061 0.0033 'International Tables Vol C Tables 4.2.6.8 and 6.1.1.4'
S S 0.1246 0.1234 'International Tables Vol C Tables 4.2.6.8 and 6.1.1.4'

loop_
_geom_angle_atom_site_label_1
_geom_angle_atom_site_label_2
_geom_angle_atom_site_label_3
_geom_angle
_geom_angle_site_symmetry_1
_geom_angle_site_symmetry_3
_geom_angle_publ_flag
N1 Fe1 N1 172.39(16) . 6_556 ?
N2 Fe1 N1 80.20(11) 6_556 6_556 ?
N2 Fe1 N1 80.20(11) . . ?
N2 Fe1 N1 94.44(11) . 6_556 ?
N2 Fe1 N1 94.44(11) 6_556 . ?
N2 Fe1 N2 91.26(15) . 6_556 ?
N3 Fe1 N1 94.30(12) . . ?
N3 Fe1 N1 94.30(12) 6_556 6_556 ?
N3 Fe1 N1 91.01(12) 6_556 . ?
N3 Fe1 N1 91.01(12) . 6_556 ?
N3 Fe1 N2 88.86(11) . 6_556 ?
N3 Fe1 N2 174.49(11) . . ?
N3 Fe1 N2 88.86(11) 6_556 . ?
N3 Fe1 N2 174.49(11) 6_556 6_556 ?
N3 Fe1 N3 91.56(18) 6_556 . ?
C1 N1 Fe1 127.8(2) . . ?
C1 N1 C5 117.4(3) . . ?
C5 N1 Fe1 114.8(2) . . ?
C6 N2 Fe1 117.3(2) . . ?
C6 N2 C13 120.6(3) . . ?
C13 N2 Fe1 122.1(2) . . ?
C19 N3 Fe1 174.7(3) . . ?
N1 C1 H1 118.3(4) . . ?
N1 C1 C2 123.1(3) . . ?
C2 C1 H1 118.6(4) . . ?
C1 C2 H2 120.6(4) . . ?
C3 C2 C1 119.3(4) . . ?
C3 C2 H2 120.1(4) . . ?
C2 C3 H3 120.7(4) . . ?
C2 C3 C4 118.8(4) . . ?
C4 C3 H3 120.5(4) . . ?
C3 C4 H4 120.4(4) . . ?
C5 C4 C3 118.9(3) . . ?
C5 C4 H4 120.7(4) . . ?
N1 C5 C4 122.5(3) . . ?
N1 C5 C6 113.5(3) . . ?
C4 C5 C6 124.0(3) . . ?
N2 C6 C5 114.2(3) . . ?
N2 C6 C7 125.0(3) . . ?
C5 C6 C7 120.8(3) . . ?
C8 C7 C6 120.5(3) . . ?
C8 C7 C12 119.0(4) . . ?
C12 C7 C6 120.5(3) . . ?
C7 C8 H8 120.1(4) . . ?
C7 C8 C9 120.3(4) . . ?
C9 C8 H8 119.5(5) . . ?
C8 C9 H9 120.2(6) . . ?
C10 C9 C8 119.4(5) . . ?
C10 C9 H9 120.4(5) . . ?
C9 C10 H10 118.3(6) . . ?
C11 C10 C9 120.4(4) . . ?
C11 C10 H10 121.3(6) . . ?
C10 C11 H11 119.8(5) . . ?
C10 C11 C12 120.7(5) . . ?
C12 C11 H11 119.5(5) . . ?
C7 C12 H12 119.3(4) . . ?
C11 C12 C7 120.0(4) . . ?
C11 C12 H12 120.7(4) . . ?
C14 C13 N2 119.9(3) . . ?
C18 C13 N2 120.0(3) . . ?
C18 C13 C14 120.0(3) . . ?
C13 C14 H14 119.9(4) . . ?
C15 C14 C13 119.9(4) . . ?
C15 C14 H14 120.2(4) . . ?
C14 C15 H15 120.6(4) . . ?
C16 C15 C14 119.7(4) . . ?
C16 C15 H15 119.7(4) . . ?
C15 C16 Cl1 120.0(3) . . ?
C15 C16 C17 121.6(4) . . ?
C17 C16 Cl1 118.4(3) . . ?
C16 C17 H17 120.5(4) . . ?
C16 C17 C18 118.8(4) . . ?
C18 C17 H17 120.7(4) . . ?
C13 C18 C17 120.1(3) . . ?
C13 C18 H18 120.1(3) . . ?
C17 C18 H18 119.8(4) . . ?
N3 C19 S1 178.9(4) . . ?

loop_
_geom_bond_atom_site_label_1
_geom_bond_atom_site_label_2
_geom_bond_distance
_geom_bond_site_symmetry_2
_geom_bond_publ_flag
Fe1 N1 1.977(3) 6_556 ?
Fe1 N1 1.977(3) . ?
Fe1 N2 1.962(2) . ?
Fe1 N2 1.962(2) 6_556 ?
Fe1 N3 1.950(3) . ?
Fe1 N3 1.950(3) 6_556 ?
Cl1 C16 1.739(4) . ?
S1 C19 1.641(4) . ?
N1 C1 1.335(4) . ?
N1 C5 1.350(4) . ?
N2 C6 1.293(4) . ?
N2 C13 1.442(4) . ?
N3 C19 1.141(4) . ?
C1 H1 0.930(4) . ?
C1 C2 1.376(5) . ?
C2 H2 0.934(4) . ?
C2 C3 1.365(6) . ?
C3 H3 0.930(4) . ?
C3 C4 1.383(6) . ?
C4 H4 0.924(4) . ?
C4 C5 1.381(5) . ?
C5 C6 1.468(5) . ?
C6 C7 1.479(5) . ?
C7 C8 1.362(5) . ?
C7 C12 1.386(5) . ?
C8 H8 0.932(4) . ?
C8 C9 1.387(6) . ?
C9 H9 0.914(5) . ?
C9 C10 1.376(7) . ?
C10 H10 0.921(4) . ?
C10 C11 1.335(7) . ?
C11 H11 0.929(5) . ?
C11 C12 1.375(6) . ?
C12 H12 0.920(4) . ?
C13 C14 1.381(5) . ?
C13 C18 1.373(5) . ?
C14 H14 0.930(4) . ?
C14 C15 1.381(6) . ?
C15 H15 0.923(4) . ?
C15 C16 1.353(6) . ?
C16 C17 1.377(6) . ?
C17 H17 0.925(4) . ?
C17 C18 1.389(5) . ?
C18 H18 0.928(4) . ?

loop_
_geom_torsion_atom_site_label_1
_geom_torsion_atom_site_label_2
_geom_torsion_atom_site_label_3
_geom_torsion_atom_site_label_4
_geom_torsion
_geom_torsion_site_symmetry_1
_geom_torsion_site_symmetry_2
_geom_torsion_site_symmetry_3
_geom_torsion_site_symmetry_4
_geom_torsion_publ_flag
Fe1 N1 C1 C2 179.8(3) . . . . ?
Fe1 N1 C5 C4 -179.3(3) . . . . ?
Fe1 N1 C5 C6 0.9(4) . . . . ?
Fe1 N2 C6 C5 0.3(4) . . . . ?
Fe1 N2 C6 C7 -178.8(3) . . . . ?
Fe1 N2 C13 C14 77.2(4) . . . . ?
Fe1 N2 C13 C18 -97.9(3) . . . . ?
Cl1 C16 C17 C18 -179.1(3) . . . . ?
N1 C1 C2 C3 0.0(7) . . . . ?
N1 C5 C6 N2 -0.8(4) . . . . ?
N1 C5 C6 C7 178.3(3) . . . . ?
N2 C6 C7 C8 72.0(5) . . . . ?
N2 C6 C7 C12 -109.1(4) . . . . ?
N2 C13 C14 C15 -174.3(4) . . . . ?
N2 C13 C18 C17 173.9(3) . . . . ?
C1 N1 C5 C4 0.7(5) . . . . ?
C1 N1 C5 C6 -179.1(3) . . . . ?
C1 C2 C3 C4 -0.1(7) . . . . ?
C2 C3 C4 C5 0.6(7) . . . . ?
C3 C4 C5 N1 -0.9(6) . . . . ?
C3 C4 C5 C6 178.9(4) . . . . ?
C4 C5 C6 N2 179.4(4) . . . . ?
C4 C5 C6 C7 -1.5(6) . . . . ?
C5 N1 C1 C2 -0.2(5) . . . . ?
C5 C6 C7 C8 -106.9(4) . . . . ?
C5 C6 C7 C12 72.0(5) . . . . ?
C6 N2 C13 C14 -103.6(4) . . . . ?
C6 N2 C13 C18 81.3(4) . . . . ?
C6 C7 C8 C9 179.8(4) . . . . ?
C6 C7 C12 C11 -179.5(4) . . . . ?
C7 C8 C9 C10 0.5(8) . . . . ?
C8 C7 C12 C11 -0.6(6) . . . . ?
C8 C9 C10 C11 -2.3(8) . . . . ?
C9 C10 C11 C12 2.6(8) . . . . ?
C10 C11 C12 C7 -1.2(7) . . . . ?
C12 C7 C8 C9 0.9(7) . . . . ?
C13 N2 C6 C5 -179.0(3) . . . . ?
C13 N2 C6 C7 2.0(5) . . . . ?
C13 C14 C15 C16 -0.2(7) . . . . ?
C14 C13 C18 C17 -1.2(6) . . . . ?
C14 C15 C16 Cl1 178.6(4) . . . . ?
C14 C15 C16 C17 -0.1(7) . . . . ?
C15 C16 C17 C18 -0.3(7) . . . . ?
C16 C17 C18 C13 1.0(6) . . . . ?
C18 C13 C14 C15 0.8(6) . . . . ?

loop_
_smtbx_masks_void_nr
_smtbx_masks_void_average_x
_smtbx_masks_void_average_y
_smtbx_masks_void_average_z
_smtbx_masks_void_volume
_smtbx_masks_void_count_electrons
_smtbx_masks_void_content
1 0.150 0.150 0.500 75.0 10.1 ?
2 0.256 0.256 0.000 31.9 0.0 ?
3 0.244 0.756 0.750 31.9 0.0 ?
4 0.350 0.650 0.250 75.0 9.9 ?
5 0.650 0.350 0.750 75.0 9.9 ?
6 0.756 0.244 0.250 31.9 0.0 ?
7 0.744 0.744 0.500 31.9 0.0 ?
8 0.850 0.850 0.000 75.0 9.8 ?
